data_4344004
loop_
_publ_author_name
'Yang, Hui'
'Hu, Chun-Li'
'Xu, Xiang'
'Mao, Jiang-Gao'

_publ_section_title
;
 Series of SHG Materials Based on Lanthanide Borate-Acetate Mixed Anion
 Compounds.
;
_journal_issue 15
_journal_name_full 'Inorganic chemistry'
_journal_page_first 7516
_journal_page_last 7523
_journal_paper_doi 10.1021/acs.inorgchem.5b01126
_journal_volume 54
_journal_year 2015
_chemical_formula_sum 'C4 H9 B5 O15 Pr2'
_chemical_formula_weight 632.98
_chemical_name_systematic
; 
 ? 
;
_space_group_IT_number 9
_symmetry_cell_setting monoclinic
_symmetry_space_group_name_Hall 'C -2yc'
_symmetry_space_group_name_H-M 'C 1 c 1'
_atom_sites_solution_hydrogens geom
_atom_sites_solution_primary direct
_atom_sites_solution_secondary difmap
_audit_creation_method SHELXL-97
_cell_angle_alpha 90.00
_cell_angle_beta 90.545(8)
_cell_angle_gamma 90.00
_cell_formula_units_Z 4
_cell_length_a 10.6897(9)
_cell_length_b 19.9883(16)
_cell_length_c 6.4273(5)
_cell_measurement_reflns_used 2023
_cell_measurement_temperature 293(2)
_cell_measurement_theta_max 28.6340
_cell_measurement_theta_min 3.1633
_cell_volume 1373.25(19)
_computing_structure_refinement 'SHELXL-97 (Sheldrick, 1997)'
_computing_structure_solution 'SHELXS-97 (Sheldrick, 1990)'
_diffrn_ambient_temperature 293(2)
_diffrn_measured_fraction_theta_full 0.996
_diffrn_measured_fraction_theta_max 0.996
_diffrn_measurement_device_type 'SuperNova, Dual, Cu at zero, Atlas'
_diffrn_radiation_monochromator graphite
_diffrn_radiation_source 'fine-focus sealed tube'
_diffrn_radiation_type MoK\a
_diffrn_radiation_wavelength 0.71073
_diffrn_reflns_av_R_equivalents 0.0727
_diffrn_reflns_av_sigmaI/netI 0.0919
_diffrn_reflns_limit_h_max 14
_diffrn_reflns_limit_h_min -11
_diffrn_reflns_limit_k_max 26
_diffrn_reflns_limit_k_min -25
_diffrn_reflns_limit_l_max 8
_diffrn_reflns_limit_l_min -8
_diffrn_reflns_number 6015
_diffrn_reflns_theta_full 28.70
_diffrn_reflns_theta_max 28.70
_diffrn_reflns_theta_min 3.60
_exptl_absorpt_coefficient_mu 7.099
_exptl_absorpt_correction_T_max 1.00000
_exptl_absorpt_correction_T_min 0.35322
_exptl_absorpt_correction_type multi-scan
_exptl_crystal_colour green
_exptl_crystal_density_diffrn 3.062
_exptl_crystal_density_method 'not measured'
_exptl_crystal_description rod
_exptl_crystal_F_000 1184
_exptl_crystal_size_max 0.30
_exptl_crystal_size_mid 0.028
_exptl_crystal_size_min 0.028
_refine_diff_density_max 3.047
_refine_diff_density_min -2.197
_refine_diff_density_rms 0.358
_refine_ls_abs_structure_details 'Flack H D (1983), Acta Cryst. A39, 876-881'
_refine_ls_abs_structure_Flack -0.06(5)
_refine_ls_extinction_method none
_refine_ls_goodness_of_fit_ref 1.059
_refine_ls_hydrogen_treatment mixed
_refine_ls_matrix_type full
_refine_ls_number_parameters 235
_refine_ls_number_reflns 2914
_refine_ls_number_restraints 50
_refine_ls_restrained_S_all 1.051
_refine_ls_R_factor_all 0.0748
_refine_ls_R_factor_gt 0.0685
_refine_ls_shift/su_max 0.000
_refine_ls_shift/su_mean 0.000
_refine_ls_structure_factor_coef Fsqd
_refine_ls_weighting_details 'calc w=1/[\s^2^(Fo^2^)+(0.1050P)^2^+0.0000P] where P=(Fo^2^+2Fc^2^)/3'
_refine_ls_weighting_scheme calc
_refine_ls_wR_factor_gt 0.1620
_refine_ls_wR_factor_ref 0.1697
_reflns_number_gt 2635
_reflns_number_total 2914
_reflns_threshold_expression >2sigma(I)
_cod_data_source_file ic5b01126_si_002.cif
_cod_data_source_block 3
_cod_depositor_comments 'Adding full bibliography for 4344002--4344007.cif.'
_cod_original_sg_symbol_H-M Cc
_cod_database_code 4344004

loop_
_symmetry_equiv_pos_as_xyz
'x, y, z'
'x, -y, z+1/2'
'x+1/2, y+1/2, z'
'x+1/2, -y+1/2, z+1/2'

loop_
_atom_site_label
_atom_site_type_symbol
_atom_site_fract_x
_atom_site_fract_y
_atom_site_fract_z
_atom_site_U_iso_or_equiv
_atom_site_adp_type
_atom_site_occupancy
_atom_site_symmetry_multiplicity
_atom_site_calc_flag
_atom_site_refinement_flags
Pr1 Pr 0.12328(6) 0.26336(3) 0.16515(7) 0.01396(14) Uani 1 1 d .
Pr2 Pr 0.37533(7) 0.43197(3) 0.33332(9) 0.01609(15) Uani 1 1 d .
B1 B 0.2941(14) 0.2978(8) 0.679(2) 0.019(2) Uani 1 1 d U
B2 B 0.3979(14) 0.4041(7) 0.790(2) 0.018(2) Uani 1 1 d U
B3 B 0.3868(12) 0.3075(7) 1.026(2) 0.013(2) Uani 1 1 d U
B4 B 0.0649(14) 0.2680(7) 0.633(2) 0.016(2) Uani 1 1 d U
B5 B 0.3894(13) 0.2432(6) 0.371(2) 0.0099(19) Uani 1 1 d U
C1 C 0.1441(13) 0.4381(6) 0.043(2) 0.019(2) Uani 1 1 d U
C2 C 0.0353(17) 0.4450(9) -0.101(3) 0.040(4) Uani 1 1 d .
H2A H -0.0228 0.4093 -0.0761 0.060 Uiso 1 1 calc R
H2B H 0.0635 0.4430 -0.2418 0.060 Uiso 1 1 calc R
H2C H -0.0052 0.4871 -0.0768 0.060 Uiso 1 1 calc R
C3 C 0.6630(13) 0.3859(7) 0.398(2) 0.022(3) Uani 1 1 d .
C4 C 0.8052(15) 0.3889(8) 0.393(3) 0.038(4) Uani 1 1 d .
H4A H 0.8308 0.4260 0.3087 0.056 Uiso 1 1 calc R
H4B H 0.8371 0.3481 0.3351 0.056 Uiso 1 1 calc R
H4C H 0.8373 0.3945 0.5318 0.056 Uiso 1 1 calc R
O1 O 0.1751(8) 0.2899(5) 0.5656(13) 0.0141(18) Uani 1 1 d .
O2 O 0.3307(8) 0.3681(4) 0.6446(13) 0.0151(18) Uani 1 1 d .
O3 O 0.2817(8) 0.2863(4) 0.8985(13) 0.0159(19) Uani 1 1 d .
O4 O 0.4405(8) 0.4632(4) 0.7191(13) 0.0164(19) Uani 1 1 d .
O5 O 0.4179(8) 0.3787(4) 0.9835(13) 0.0161(19) Uani 1 1 d .
O6 O -0.0021(8) 0.2330(4) 0.4808(15) 0.0152(19) Uani 1 1 d .
O10 O 0.3566(8) 0.3053(4) 0.2467(13) 0.0112(14) Uani 1 1 d U
O8 O 0.5169(9) 0.2205(5) 0.3227(13) 0.018(2) Uani 1 1 d .
O9 O 0.2936(9) 0.1959(5) 0.2937(15) 0.020(2) Uani 1 1 d .
H9A H 0.2691 0.1707 0.3918 0.024 Uiso 1 1 d R
O7 O 0.3895(9) 0.2549(5) 0.5869(15) 0.0176(17) Uani 1 1 d U
O11 O 0.2300(9) 0.4814(5) 0.0380(15) 0.022(2) Uani 1 1 d .
O12 O 0.1465(8) 0.3905(5) 0.1750(16) 0.020(2) Uani 1 1 d .
O13 O 0.6015(10) 0.4313(5) 0.2974(17) 0.028(3) Uani 1 1 d .
O14 O 0.6070(10) 0.3439(5) 0.5057(19) 0.030(3) Uani 1 1 d .
O1W O 0.2175(12) 0.0655(6) 0.402(2) 0.039(3) Uani 1 1 d .
H1WA H 0.1968 0.0551 0.5248 0.058 Uiso 1 1 d R
H1WB H 0.1561 0.0586 0.3193 0.058 Uiso 1 1 d R

loop_
_atom_site_aniso_label
_atom_site_aniso_U_11
_atom_site_aniso_U_22
_atom_site_aniso_U_33
_atom_site_aniso_U_23
_atom_site_aniso_U_13
_atom_site_aniso_U_12
Pr1 0.0102(3) 0.0175(3) 0.0141(3) -0.0007(2) -0.0005(2) -0.0008(2)
Pr2 0.0176(3) 0.0157(3) 0.0150(3) 0.0006(3) -0.0005(2) -0.0013(3)
B1 0.018(3) 0.019(3) 0.019(3) 0.001(2) 0.001(2) -0.002(2)
B2 0.020(3) 0.017(3) 0.019(3) 0.000(2) 0.001(2) 0.000(2)
B3 0.013(3) 0.014(3) 0.013(3) 0.000(2) 0.001(2) -0.002(2)
B4 0.014(3) 0.018(3) 0.016(3) 0.000(2) 0.001(2) 0.000(2)
B5 0.010(3) 0.011(3) 0.009(3) 0.000(2) -0.001(2) 0.000(2)
C1 0.018(3) 0.020(3) 0.020(3) -0.001(2) -0.001(2) 0.001(2)
C2 0.039(9) 0.036(8) 0.045(9) 0.002(8) -0.012(8) -0.017(7)
C3 0.015(6) 0.028(7) 0.024(6) 0.001(6) -0.002(5) -0.005(5)
C4 0.021(7) 0.033(8) 0.059(11) 0.011(8) 0.000(8) 0.007(6)
O1 0.013(4) 0.018(4) 0.012(4) -0.001(3) 0.004(3) -0.008(3)
O2 0.019(4) 0.010(3) 0.016(4) 0.002(3) -0.003(3) -0.001(3)
O3 0.013(4) 0.019(4) 0.016(4) 0.000(3) 0.003(3) 0.002(3)
O4 0.015(4) 0.020(4) 0.015(4) 0.002(3) -0.004(3) -0.009(3)
O5 0.016(4) 0.016(4) 0.016(4) -0.001(3) -0.001(4) 0.004(3)
O6 0.010(4) 0.013(4) 0.023(4) 0.000(3) -0.002(4) -0.006(3)
O10 0.010(2) 0.012(2) 0.011(2) -0.0002(19) 0.0003(19) 0.0036(19)
O8 0.019(4) 0.029(4) 0.006(3) -0.001(3) -0.004(3) 0.013(4)
O9 0.018(4) 0.024(4) 0.018(4) -0.006(4) -0.003(4) -0.004(4)
O7 0.016(3) 0.020(2) 0.017(3) 0.000(2) 0.000(2) 0.000(2)
O11 0.023(4) 0.024(4) 0.020(4) -0.002(4) 0.003(4) 0.000(4)
O12 0.009(5) 0.023(4) 0.028(5) 0.000(4) 0.004(4) -0.001(3)
O13 0.021(5) 0.039(6) 0.025(5) 0.014(4) 0.002(4) 0.002(4)
O14 0.024(5) 0.020(4) 0.045(6) 0.013(5) -0.004(5) -0.006(4)
O1W 0.028(6) 0.042(7) 0.046(7) 0.005(5) 0.007(6) -0.005(5)

loop_
_atom_type_symbol
_atom_type_description
_atom_type_scat_dispersion_real
_atom_type_scat_dispersion_imag
_atom_type_scat_source
C C 0.0033 0.0016 'International Tables Vol C Tables 4.2.6.8 and 6.1.1.4'
H H 0.0000 0.0000 'International Tables Vol C Tables 4.2.6.8 and 6.1.1.4'
B B 0.0013 0.0007 'International Tables Vol C Tables 4.2.6.8 and 6.1.1.4'
O O 0.0106 0.0060 'International Tables Vol C Tables 4.2.6.8 and 6.1.1.4'
Pr Pr -0.2180 2.8214 'International Tables Vol C Tables 4.2.6.8 and 6.1.1.4'

loop_
_geom_angle_atom_site_label_1
_geom_angle_atom_site_label_2
_geom_angle_atom_site_label_3
_geom_angle
_geom_angle_site_symmetry_1
_geom_angle_site_symmetry_3
O14 Pr1 O9 72.3(3) 4_454 .
O14 Pr1 O3 85.2(3) 4_454 1_554
O9 Pr1 O3 79.6(3) . 1_554
O14 Pr1 O8 72.8(4) 4_454 4_454
O9 Pr1 O8 135.6(3) . 4_454
O3 Pr1 O8 70.9(3) 1_554 4_454
O14 Pr1 O6 95.3(3) 4_454 .
O9 Pr1 O6 89.7(3) . .
O3 Pr1 O6 168.7(3) 1_554 .
O8 Pr1 O6 120.1(3) 4_454 .
O14 Pr1 O12 155.9(4) 4_454 .
O9 Pr1 O12 118.4(3) . .
O3 Pr1 O12 76.4(3) 1_554 .
O8 Pr1 O12 86.4(3) 4_454 .
O6 Pr1 O12 105.8(3) . .
O14 Pr1 O7 73.8(3) 4_454 4_454
O9 Pr1 O7 136.0(3) . 4_454
O3 Pr1 O7 124.3(3) 1_554 4_454
O8 Pr1 O7 53.9(3) 4_454 4_454
O6 Pr1 O7 66.4(3) . 4_454
O12 Pr1 O7 103.9(3) . 4_454
O14 Pr1 O10 115.5(3) 4_454 .
O9 Pr1 O10 53.7(3) . .
O3 Pr1 O10 55.5(3) 1_554 .
O8 Pr1 O10 123.3(3) 4_454 .
O6 Pr1 O10 114.8(3) . .
O12 Pr1 O10 66.0(3) . .
O7 Pr1 O10 169.9(3) 4_454 .
O14 Pr1 O1 127.2(3) 4_454 .
O9 Pr1 O1 68.4(3) . .
O3 Pr1 O1 119.6(3) 1_554 .
O8 Pr1 O1 155.8(3) 4_454 .
O6 Pr1 O1 51.7(3) . .
O12 Pr1 O1 76.1(3) . .
O7 Pr1 O1 114.1(3) 4_454 .
O10 Pr1 O1 64.3(3) . .
O14 Pr1 B4 115.6(4) 4_454 .
O9 Pr1 B4 80.9(4) . .
O3 Pr1 B4 145.2(4) 1_554 .
O8 Pr1 B4 139.9(4) 4_454 .
O6 Pr1 B4 26.5(3) . .
O12 Pr1 B4 88.1(3) . .
O7 Pr1 B4 89.4(4) 4_454 .
O10 Pr1 B4 89.8(3) . .
O1 Pr1 B4 25.6(3) . .
O14 Pr1 B3 101.3(4) 4_454 1_554
O9 Pr1 B3 64.6(3) . 1_554
O3 Pr1 B3 27.3(3) 1_554 1_554
O8 Pr1 B3 96.7(3) 4_454 1_554
O6 Pr1 B3 142.7(3) . 1_554
O12 Pr1 B3 68.6(3) . 1_554
O7 Pr1 B3 150.5(3) 4_454 1_554
O10 Pr1 B3 28.1(3) . 1_554
O1 Pr1 B3 92.3(3) . 1_554
B4 Pr1 B3 117.9(4) . 1_554
O14 Pr1 B5 69.3(3) 4_454 4_454
O9 Pr1 B5 141.6(3) . 4_454
O3 Pr1 B5 97.9(3) 1_554 4_454
O8 Pr1 B5 27.5(3) 4_454 4_454
O6 Pr1 B5 92.8(3) . 4_454
O12 Pr1 B5 97.7(3) . 4_454
O7 Pr1 B5 26.4(3) 4_454 4_454
O10 Pr1 B5 150.5(3) . 4_454
O1 Pr1 B5 138.3(3) . 4_454
B4 Pr1 B5 115.1(4) . 4_454
B3 Pr1 B5 124.3(3) 1_554 4_454
O4 Pr2 O2 142.7(3) 2_564 .
O4 Pr2 O13 71.0(3) 2_564 .
O2 Pr2 O13 106.2(3) . .
O4 Pr2 O5 92.4(3) 2_564 1_554
O2 Pr2 O5 123.3(3) . 1_554
O13 Pr2 O5 74.1(3) . 1_554
O4 Pr2 O10 146.2(3) 2_564 .
O2 Pr2 O10 69.4(3) . .
O13 Pr2 O10 92.8(3) . .
O5 Pr2 O10 54.2(3) 1_554 .
O4 Pr2 O11 67.1(3) 2_564 .
O2 Pr2 O11 132.3(3) . .
O13 Pr2 O11 120.9(3) . .
O5 Pr2 O11 68.2(3) 1_554 .
O10 Pr2 O11 99.7(3) . .
O4 Pr2 O4 90.3(2) 2_564 .
O2 Pr2 O4 53.3(3) . .
O13 Pr2 O4 80.6(3) . .
O5 Pr2 O4 152.1(3) 1_554 .
O10 Pr2 O4 116.7(3) . .
O11 Pr2 O4 137.3(3) . .
O4 Pr2 O11 75.5(3) 2_564 2_565
O2 Pr2 O11 79.3(3) . 2_565
O13 Pr2 O11 129.2(3) . 2_565
O5 Pr2 O11 144.8(3) 1_554 2_565
O10 Pr2 O11 133.7(3) . 2_565
O11 Pr2 O11 76.7(2) . 2_565
O4 Pr2 O11 62.3(3) . 2_565
O4 Pr2 O12 114.8(3) 2_564 .
O2 Pr2 O12 88.0(3) . .
O13 Pr2 O12 147.1(3) . .
O5 Pr2 O12 73.3(3) 1_554 .
O10 Pr2 O12 64.1(3) . .
O11 Pr2 O12 48.3(3) . .
O4 Pr2 O12 129.8(3) . .
O11 Pr2 O12 81.9(3) 2_565 .
O4 Pr2 B2 117.0(3) 2_564 .
O2 Pr2 B2 26.9(3) . .
O13 Pr2 B2 91.2(4) . .
O5 Pr2 B2 141.1(3) 1_554 .
O10 Pr2 B2 91.9(3) . .
O11 Pr2 B2 144.8(4) . .
O4 Pr2 B2 26.7(3) . .
O11 Pr2 B2 71.4(3) 2_565 .
O12 Pr2 B2 111.5(4) . .
O4 Pr2 C1 90.8(3) 2_564 .
O2 Pr2 C1 110.9(3) . .
O13 Pr2 C1 137.3(4) . .
O5 Pr2 C1 68.3(3) 1_554 .
O10 Pr2 C1 81.4(3) . .
O11 Pr2 C1 23.9(3) . .
O4 Pr2 C1 139.5(3) . .
O11 Pr2 C1 78.8(3) 2_565 .
O12 Pr2 C1 24.4(3) . .
B2 Pr2 C1 131.0(4) . .
O3 B1 O7 112.0(11) . .
O3 B1 O1 112.5(11) . .
O7 B1 O1 109.9(11) . .
O3 B1 O2 109.0(11) . .
O7 B1 O2 108.1(11) . .
O1 B1 O2 105.0(10) . .
O4 B2 O5 126.0(12) . .
O4 B2 O2 113.7(11) . .
O5 B2 O2 120.3(12) . .
O4 B2 Pr2 61.8(6) . .
O5 B2 Pr2 167.7(10) . .
O2 B2 Pr2 52.7(6) . .
O3 B3 O10 111.4(10) . 1_556
O3 B3 O6 110.5(10) . 4
O10 B3 O6 111.3(10) 1_556 4
O3 B3 O5 110.5(10) . .
O10 B3 O5 105.0(9) 1_556 .
O6 B3 O5 107.9(10) 4 .
O3 B3 Pr1 51.4(6) . 1_556
O10 B3 Pr1 60.0(6) 1_556 1_556
O6 B3 Pr1 129.9(8) 4 1_556
O5 B3 Pr1 122.2(8) . 1_556
O1 B4 O8 125.7(12) . 4_455
O1 B4 O6 112.8(12) . .
O8 B4 O6 121.5(12) 4_455 .
O1 B4 Pr1 60.4(7) . .
O8 B4 Pr1 166.4(10) 4_455 .
O6 B4 Pr1 53.7(6) . .
O7 B5 O8 105.4(10) . .
O7 B5 O9 115.5(11) . .
O8 B5 O9 112.0(10) . .
O7 B5 O10 112.3(10) . .
O8 B5 O10 110.6(10) . .
O9 B5 O10 101.1(9) . .
O7 B5 Pr1 54.3(6) . 4
O8 B5 Pr1 51.4(5) . 4
O9 B5 Pr1 136.5(8) . 4
O10 B5 Pr1 122.2(7) . 4
O11 C1 O12 121.4(12) . .
O11 C1 C2 119.0(13) . .
O12 C1 C2 119.5(13) . .
O11 C1 Pr2 57.6(7) . .
O12 C1 Pr2 63.8(7) . .
C2 C1 Pr2 176.7(10) . .
O14 C3 O13 120.5(13) . .
O14 C3 C4 121.7(13) . .
O13 C3 C4 117.7(13) . .
B4 O1 B1 129.8(11) . .
B4 O1 Pr1 94.1(8) . .
B1 O1 Pr1 131.9(8) . .
B2 O2 B1 122.2(10) . .
B2 O2 Pr2 100.4(7) . .
B1 O2 Pr2 132.7(7) . .
B1 O3 B3 115.6(10) . .
B1 O3 Pr1 141.5(8) . 1_556
B3 O3 Pr1 101.2(7) . 1_556
B2 O4 Pr2 125.4(8) . 2_565
B2 O4 Pr2 91.4(7) . .
Pr2 O4 Pr2 115.6(3) 2_565 .
B2 O5 B3 119.5(10) . .
B2 O5 Pr2 128.8(8) . 1_556
B3 O5 Pr2 101.3(7) . 1_556
B4 O6 B3 123.3(11) . 4_454
B4 O6 Pr1 99.8(8) . .
B3 O6 Pr1 137.0(7) 4_454 .
B3 O10 B5 118.9(9) 1_554 .
B3 O10 Pr2 99.3(7) 1_554 .
B5 O10 Pr2 132.0(7) . .
B3 O10 Pr1 91.9(6) 1_554 .
B5 O10 Pr1 93.2(6) . .
Pr2 O10 Pr1 114.6(3) . .
B4 O8 B5 119.9(10) 4_554 .
B4 O8 Pr1 127.2(9) 4_554 4
B5 O8 Pr1 101.0(7) . 4
B5 O9 Pr1 106.1(7) . .
B5 O7 B1 120.1(10) . .
B5 O7 Pr1 99.3(8) . 4
B1 O7 Pr1 133.3(8) . 4
C1 O11 Pr2 98.5(8) . .
C1 O11 Pr2 151.8(9) . 2_564
Pr2 O11 Pr2 104.8(3) . 2_564
C1 O12 Pr1 136.5(9) . .
C1 O12 Pr2 91.8(8) . .
Pr1 O12 Pr2 113.1(3) . .
C3 O13 Pr2 117.2(9) . .
C3 O14 Pr1 144.3(9) . 4

loop_
_geom_bond_atom_site_label_1
_geom_bond_atom_site_label_2
_geom_bond_distance
_geom_bond_site_symmetry_2
Pr1 O14 2.382(10) 4_454
Pr1 O9 2.406(9) .
Pr1 O3 2.464(9) 1_554
Pr1 O8 2.489(9) 4_454
Pr1 O6 2.516(9) .
Pr1 O12 2.553(9) .
Pr1 O7 2.570(9) 4_454
Pr1 O10 2.679(8) .
Pr1 O1 2.681(8) .
Pr1 B4 3.077(15) .
Pr1 B3 3.092(14) 1_554
Pr1 B5 3.124(13) 4_454
Pr2 O4 2.328(9) 2_564
Pr2 O2 2.425(9) .
Pr2 O13 2.431(11) .
Pr2 O5 2.533(9) 1_554
Pr2 O10 2.599(8) .
Pr2 O11 2.634(9) .
Pr2 O4 2.644(8) .
Pr2 O11 2.679(10) 2_565
Pr2 O12 2.768(9) .
Pr2 B2 2.998(15) .
Pr2 C1 3.084(13) .
B1 O3 1.438(17) .
B1 O7 1.462(18) .
B1 O1 1.468(17) .
B1 O2 1.476(17) .
B2 O4 1.349(17) .
B2 O5 1.356(17) .
B2 O2 1.378(17) .
B3 O3 1.448(15) .
B3 O10 1.458(15) 1_556
B3 O6 1.469(16) 4
B3 O5 1.487(16) .
B3 Pr1 3.092(14) 1_556
B4 O1 1.332(18) .
B4 O8 1.348(17) 4_455
B4 O6 1.395(17) .
B5 O7 1.410(16) .
B5 O8 1.471(16) .
B5 O9 1.475(16) .
B5 O10 1.515(14) .
B5 Pr1 3.124(13) 4
C1 O11 1.263(17) .
C1 O12 1.275(17) .
C1 C2 1.49(2) .
C3 O14 1.244(17) .
C3 O13 1.291(17) .
C3 C4 1.52(2) .
O3 Pr1 2.464(9) 1_556
O4 Pr2 2.328(9) 2_565
O5 Pr2 2.533(9) 1_556
O6 B3 1.469(16) 4_454
O10 B3 1.458(15) 1_554
O8 B4 1.348(17) 4_554
O8 Pr1 2.489(9) 4
O7 Pr1 2.570(9) 4
O11 Pr2 2.679(10) 2_564
O14 Pr1 2.382(10) 4
